data_1550429
loop_
_publ_author_name
'Erker, Gerhard'
'Tao, Xin'
'W\"olke, Christian'
'Daniliuc, Constantin Gabriel'
'Kehr, Gerald'

_publ_section_title
;
 Halogenoborane mediated allene cyclooligomerization
;
_journal_name_full 'Chemical Science'
_journal_paper_doi 10.1039/C8SC04790A
_journal_year 2019
_chemical_formula_sum 'C29 H21 B Br F10 N'
_chemical_formula_weight 664.19
_space_group_crystal_system triclinic
_space_group_IT_number 2
_space_group_name_Hall '-P 1'
_space_group_name_H-M_alt 'P -1'
_symmetry_space_group_name_Hall '-P 1'
_symmetry_space_group_name_H-M 'P -1'
_atom_sites_solution_hydrogens geom
_audit_creation_method 'APEX3 v2016.1-0'
_audit_update_record
;
2018-08-17 deposited with the CCDC.
2018-12-26 downloaded from the CCDC.
;
_cell_angle_alpha 88.7430(10)
_cell_angle_beta 80.8650(10)
_cell_angle_gamma 79.6490(10)
_cell_formula_units_Z 2
_cell_length_a 10.2011(4)
_cell_length_b 11.0143(4)
_cell_length_c 12.5252(5)
_cell_measurement_reflns_used 9975
_cell_measurement_temperature 100.(2)
_cell_measurement_theta_max 70.1059
_cell_measurement_theta_min 3.5742
_cell_volume 1366.81(9)
_computing_cell_refinement 'SAINT V8.37A (Bruker AXS Inc., 2015)'
_computing_data_collection
;

APEX3 v2016.1-0 (Bruker AXS Inc., 2016)
;
_computing_data_reduction 'SAINT V8.37A (Bruker AXS Inc., 2015)'
_computing_molecular_graphics 'XP (Sheldrick, 2014)'
_computing_publication_material 'SHELXL-2014/7 (Sheldrick, 2014)'
_computing_structure_refinement 'SHELXL-2014/7 (Sheldrick, 2014)'
_computing_structure_solution 'SHELXL-2014/7 (Sheldrick, 2014)'
_diffrn_ambient_temperature 100.(2)
_diffrn_detector_area_resol_mean 10.4167
_diffrn_measured_fraction_theta_full 0.988
_diffrn_measured_fraction_theta_max 0.988
_diffrn_measurement_device_type 'Bruker D8 Venture PHOTON 100 CMOS'
_diffrn_measurement_method 'omega and phi scans'
_diffrn_radiation_monochromator 'MX mirror'
_diffrn_radiation_type 'Cu K\a'
_diffrn_radiation_wavelength 1.54178
_diffrn_reflns_av_R_equivalents 0.0326
_diffrn_reflns_av_unetI/netI 0.0224
_diffrn_reflns_limit_h_max 12
_diffrn_reflns_limit_h_min -12
_diffrn_reflns_limit_k_max 13
_diffrn_reflns_limit_k_min -13
_diffrn_reflns_limit_l_max 15
_diffrn_reflns_limit_l_min -15
_diffrn_reflns_number 27371
_diffrn_reflns_theta_full 70.23
_diffrn_reflns_theta_max 70.23
_diffrn_reflns_theta_min 3.57
_diffrn_source 'Cu ImS'
_diffrn_source_type 'micro focus tube'
_exptl_absorpt_coefficient_mu 2.870
_exptl_absorpt_correction_T_max 0.66
_exptl_absorpt_correction_T_min 0.56
_exptl_absorpt_correction_type multi-scan
_exptl_absorpt_process_details
;
Bruker AXS (2014). SADABS, Version 2014/5, Bruker AXS Inc., Madison, Wisconsin,
USA.
;
_exptl_crystal_colour colourless
_exptl_crystal_density_diffrn 1.614
_exptl_crystal_density_method 'not measured'
_exptl_crystal_description prism
_exptl_crystal_F_000 664
_exptl_crystal_size_max 0.303
_exptl_crystal_size_mid 0.170
_exptl_crystal_size_min 0.158
_refine_diff_density_max 0.288
_refine_diff_density_min -0.416
_refine_ls_extinction_method none
_refine_ls_goodness_of_fit_ref 1.039
_refine_ls_hydrogen_treatment constr
_refine_ls_matrix_type full
_refine_ls_number_parameters 407
_refine_ls_number_reflns 5152
_refine_ls_number_restraints 70
_refine_ls_restrained_S_all 1.056
_refine_ls_R_factor_all 0.0311
_refine_ls_R_factor_gt 0.0295
_refine_ls_shift/su_max 0.002
_refine_ls_shift/su_mean 0.000
_refine_ls_structure_factor_coef Fsqd
_refine_ls_weighting_details 'w=1/[\s^2^(Fo^2^)+(0.0305P)^2^+0.9763P] where P=(Fo^2^+2Fc^2^)/3'
_refine_ls_weighting_scheme calc
_refine_ls_wR_factor_gt 0.0724
_refine_ls_wR_factor_ref 0.0734
_reflns_number_gt 4888
_reflns_number_total 5152
_reflns_threshold_expression 'I > 2\s(I)'
_cod_data_source_file c8sc04790a2.cif
_cod_data_source_block erk9170
_cod_database_code 1550429

loop_
_space_group_symop_operation_xyz
'x, y, z'
'-x, -y, -z'

loop_
_atom_site_type_symbol
_atom_site_label
_atom_site_fract_x
_atom_site_fract_y
_atom_site_fract_z
_atom_site_U_iso_or_equiv
_atom_site_adp_type
_atom_site_calc_flag
_atom_site_refinement_flags_adp
_atom_site_refinement_flags_occupancy
_atom_site_refinement_flags_posn
_atom_site_occupancy
_atom_site_disorder_assembly
_atom_site_disorder_group
B B1 0.69157(16) 0.70450(15) 0.31843(13) 0.0148(3) Uani d . . . 1.0 . .
C C1 0.74888(15) 0.81655(13) 0.24910(11) 0.0159(3) Uani d . . . 1.0 . .
H H1A 0.6785 0.8911 0.2654 0.019 Uiso calc U . R 1.0 . .
H H1B 0.8276 0.8312 0.2809 0.019 Uiso calc U . R 1.0 . .
C C11 1.02701(16) 0.64279(14) -0.09089(12) 0.0203(3) Uani d . . . 1.0 . .
H H11A 1.0972 0.6147 -0.0498 0.024 Uiso calc U . R 1.0 . .
H H11B 1.0461 0.6422 -0.1676 0.024 Uiso calc U . R 1.0 . .
C C2 0.79320(14) 0.81414(13) 0.12451(12) 0.0147(3) Uani d . . . 1.0 . .
C C12 0.67828(17) 0.94898(17) -0.11684(14) 0.0259(4) Uani d . . . 1.0 . .
H H12A 0.6307 1.0247 -0.0845 0.031 Uiso calc U . R 1.0 . .
H H12B 0.7045 0.9432 -0.1931 0.031 Uiso calc U . R 1.0 . .
C C3 0.86631(15) 0.68573(13) 0.08046(12) 0.0173(3) Uani d . . . 1.0 . .
H H3A 0.9497 0.6616 0.1127 0.021 Uiso calc U . R 1.0 . .
H H3B 0.8074 0.6244 0.103 0.021 Uiso calc U . R 1.0 . .
C C4 0.90270(15) 0.68269(13) -0.04117(12) 0.0174(3) Uani d . . . 1.0 . .
C C5 0.78657(16) 0.72941(15) -0.10115(13) 0.0225(3) Uani d . . . 1.0 . .
H H5A 0.8218 0.7394 -0.1786 0.027 Uiso calc U . R 1.0 . .
H H5B 0.7258 0.6681 -0.0958 0.027 Uiso calc U . R 1.0 . .
C C6 0.70803(15) 0.85125(15) -0.05550(12) 0.0196(3) Uani d . . . 1.0 . .
C C7 0.66977(15) 0.85341(14) 0.06578(12) 0.0178(3) Uani d . . . 1.0 . .
H H7A 0.6046 0.7971 0.0868 0.021 Uiso calc U . R 1.0 . .
H H7B 0.6245 0.9378 0.0895 0.021 Uiso calc U . R 1.0 . .
C C8 0.89454(15) 0.90521(14) 0.09546(12) 0.0177(3) Uani d U . D 1.0 . .
H H8A 0.9807 0.8684 0.1197 0.021 Uiso calc U P R 0.7392(10) A 1
H H8B 0.9128 0.9122 0.0158 0.021 Uiso calc U P R 0.7392(10) A 1
H H8C 0.9838 0.8634 0.1111 0.021 Uiso calc U P R 0.2608(10) A 2
H H8D 0.904 0.9196 0.0165 0.021 Uiso calc U P R 0.2608(10) A 2
C C9 0.8504(7) 1.0342(4) 0.1430(6) 0.0196(12) Uani d U P D 0.7392(10) A 1
Br Br1 0.90865(3) 1.06918(2) 0.27474(3) 0.02956(11) Uani d U P D 0.7392(10) A 1
C C10 0.7733(6) 1.1277(7) 0.0977(7) 0.043(2) Uani d U P D 0.7392(10) A 1
H H10A 0.7432 1.1148 0.0316 0.052 Uiso calc U P R 0.7392(10) A 1
H H10B 0.7494 1.2064 0.132 0.052 Uiso calc U P R 0.7392(10) A 1
C C9A 0.863(3) 1.0252(16) 0.149(2) 0.042(6) Uani d U P D 0.2608(10) A 2
Br Br1A 0.7344(2) 1.14654(19) 0.11026(16) 0.0265(3) Uani d U P D 0.2608(10) A 2
C C10A 0.9459(9) 1.0468(8) 0.2169(9) 0.0391(19) Uani d U P D 0.2608(10) A 2
H H10C 1.0209 0.9854 0.2274 0.047 Uiso calc U P R 0.2608(10) A 2
H H10D 0.9298 1.1236 0.2542 0.047 Uiso calc U P R 0.2608(10) A 2
N N21 0.62553(12) 0.76520(11) 0.43953(10) 0.0158(3) Uani d . . . 1.0 . .
C C22 0.68840(16) 0.84506(14) 0.48280(12) 0.0193(3) Uani d . . . 1.0 . .
H H22 0.7664 0.8681 0.4413 0.023 Uiso calc U . R 1.0 . .
C C23 0.64379(17) 0.89468(15) 0.58511(13) 0.0243(3) Uani d . . . 1.0 . .
H H23 0.6903 0.9511 0.6131 0.029 Uiso calc U . R 1.0 . .
C C24 0.53103(18) 0.86153(17) 0.64636(13) 0.0278(4) Uani d . . . 1.0 . .
H H24 0.4988 0.8943 0.7171 0.033 Uiso calc U . R 1.0 . .
C C25 0.46597(18) 0.77959(17) 0.60246(14) 0.0284(4) Uani d . . . 1.0 . .
H H25 0.388 0.7553 0.6428 0.034 Uiso calc U . R 1.0 . .
C C26 0.51528(16) 0.73323(15) 0.49942(13) 0.0222(3) Uani d . . . 1.0 . .
H H26 0.4699 0.677 0.4699 0.027 Uiso calc U . R 1.0 . .
C C31 0.80608(15) 0.58787(13) 0.34953(11) 0.0154(3) Uani d . . . 1.0 . .
C C32 0.94580(15) 0.58004(14) 0.33129(12) 0.0182(3) Uani d . . . 1.0 . .
F F32 1.00376(9) 0.67446(9) 0.28792(8) 0.0242(2) Uani d . . . 1.0 . .
C C33 1.03664(15) 0.47805(16) 0.35660(12) 0.0220(3) Uani d . . . 1.0 . .
F F33 1.17033(9) 0.47715(10) 0.33471(8) 0.0313(2) Uani d . . . 1.0 . .
C C34 0.99026(17) 0.37823(15) 0.40588(13) 0.0243(3) Uani d . . . 1.0 . .
F F34 1.07636(11) 0.27874(10) 0.43094(9) 0.0354(3) Uani d . . . 1.0 . .
C C35 0.85294(17) 0.38259(15) 0.43156(13) 0.0224(3) Uani d . . . 1.0 . .
F F35 0.80484(11) 0.28793(9) 0.48377(9) 0.0334(2) Uani d . . . 1.0 . .
C C36 0.76674(15) 0.48488(14) 0.40328(12) 0.0183(3) Uani d . . . 1.0 . .
F F36 0.63344(9) 0.48148(8) 0.43103(8) 0.0233(2) Uani d . . . 1.0 . .
C C41 0.56839(14) 0.66091(13) 0.26574(11) 0.0148(3) Uani d . . . 1.0 . .
C C42 0.57586(15) 0.55069(14) 0.21103(12) 0.0163(3) Uani d . . . 1.0 . .
F F42 0.68666(9) 0.46139(8) 0.20523(7) 0.02038(19) Uani d . . . 1.0 . .
C C43 0.47612(16) 0.52386(15) 0.15706(13) 0.0208(3) Uani d . . . 1.0 . .
F F43 0.49363(10) 0.41544(9) 0.10442(8) 0.0306(2) Uani d . . . 1.0 . .
C C44 0.35856(16) 0.60803(16) 0.15722(13) 0.0231(3) Uani d . . . 1.0 . .
F F44 0.26135(10) 0.58325(10) 0.10526(9) 0.0337(2) Uani d . . . 1.0 . .
C C45 0.34355(15) 0.71826(15) 0.21157(13) 0.0218(3) Uani d . . . 1.0 . .
F F45 0.23046(9) 0.80191(9) 0.21328(9) 0.0308(2) Uani d . . . 1.0 . .
C C46 0.44736(15) 0.74161(13) 0.26236(12) 0.0175(3) Uani d . . . 1.0 . .
F F46 0.42684(9) 0.85433(8) 0.31022(8) 0.0236(2) Uani d . . . 1.0 . .

loop_
_atom_site_aniso_label
_atom_site_aniso_U_11
_atom_site_aniso_U_22
_atom_site_aniso_U_33
_atom_site_aniso_U_12
_atom_site_aniso_U_13
_atom_site_aniso_U_23
B1 0.0132(8) 0.0152(8) 0.0148(7) -0.0017(6) 0.0008(6) -0.0022(6)
C1 0.0153(7) 0.0146(7) 0.0168(7) -0.0028(5) 0.0006(5) -0.0013(5)
C11 0.0232(8) 0.0189(8) 0.0176(7) -0.0034(6) 0.0001(6) -0.0021(6)
C2 0.0131(7) 0.0132(7) 0.0171(7) -0.0034(5) 0.0007(5) 0.0006(5)
C12 0.0240(8) 0.0304(9) 0.0235(8) -0.0036(7) -0.0063(6) 0.0042(7)
C3 0.0183(7) 0.0139(7) 0.0179(7) -0.0012(6) 0.0006(6) 0.0003(6)
C4 0.0209(8) 0.0138(7) 0.0178(7) -0.0049(6) -0.0015(6) -0.0015(6)
C5 0.0209(8) 0.0274(8) 0.0198(7) -0.0045(6) -0.0042(6) -0.0037(6)
C6 0.0131(7) 0.0255(8) 0.0214(8) -0.0055(6) -0.0042(6) 0.0004(6)
C7 0.0130(7) 0.0175(7) 0.0215(7) -0.0020(5) 0.0004(6) 0.0017(6)
C8 0.0147(7) 0.0182(7) 0.0196(7) -0.0052(6) 0.0011(6) 0.0004(6)
C9 0.027(2) 0.0163(17) 0.0168(17) -0.0164(12) 0.0064(13) -0.0034(13)
Br1 0.04023(17) 0.02459(15) 0.02709(19) -0.01505(11) -0.00371(12) -0.00596(11)
C10 0.056(5) 0.027(3) 0.050(3) -0.017(3) -0.002(3) -0.002(2)
C9A 0.041(7) 0.041(7) 0.043(7) -0.015(4) 0.005(4) 0.003(4)
Br1A 0.0318(8) 0.0154(6) 0.0300(5) -0.0037(5) 0.0015(5) 0.0000(4)
C10A 0.048(5) 0.035(4) 0.033(4) -0.016(3) 0.006(4) -0.014(4)
N21 0.0158(6) 0.0145(6) 0.0153(6) 0.0003(5) -0.0004(5) -0.0008(5)
C22 0.0183(7) 0.0190(7) 0.0200(7) 0.0000(6) -0.0040(6) -0.0023(6)
C23 0.0244(8) 0.0244(8) 0.0233(8) -0.0001(6) -0.0049(6) -0.0076(6)
C24 0.0278(9) 0.0313(9) 0.0198(8) 0.0030(7) 0.0011(7) -0.0075(7)
C25 0.0275(9) 0.0326(9) 0.0219(8) -0.0059(7) 0.0066(7) -0.0053(7)
C26 0.0230(8) 0.0226(8) 0.0198(8) -0.0066(6) 0.0036(6) -0.0018(6)
C31 0.0167(7) 0.0160(7) 0.0128(6) -0.0019(6) -0.0010(5) -0.0037(5)
C32 0.0180(7) 0.0214(8) 0.0151(7) -0.0037(6) -0.0018(6) -0.0038(6)
F32 0.0165(4) 0.0293(5) 0.0276(5) -0.0084(4) -0.0014(4) 0.0012(4)
C33 0.0142(7) 0.0320(9) 0.0183(7) 0.0016(6) -0.0036(6) -0.0074(6)
F33 0.0140(5) 0.0464(6) 0.0313(5) 0.0032(4) -0.0055(4) -0.0047(4)
C34 0.0269(9) 0.0230(8) 0.0207(8) 0.0084(7) -0.0111(6) -0.0042(6)
F34 0.0341(6) 0.0304(6) 0.0380(6) 0.0136(4) -0.0161(5) 0.0000(4)
C35 0.0283(9) 0.0181(8) 0.0211(8) -0.0023(6) -0.0066(6) 0.0010(6)
F35 0.0389(6) 0.0215(5) 0.0399(6) -0.0039(4) -0.0103(5) 0.0132(4)
C36 0.0165(7) 0.0196(8) 0.0181(7) -0.0016(6) -0.0023(6) -0.0001(6)
F36 0.0174(4) 0.0215(5) 0.0301(5) -0.0048(4) -0.0005(4) 0.0082(4)
C41 0.0138(7) 0.0149(7) 0.0148(7) -0.0040(5) 0.0019(5) 0.0018(5)
C42 0.0136(7) 0.0174(7) 0.0167(7) -0.0019(6) 0.0009(5) -0.0002(6)
F42 0.0152(4) 0.0173(4) 0.0271(5) 0.0005(3) -0.0015(3) -0.0076(3)
C43 0.0201(8) 0.0208(8) 0.0227(8) -0.0073(6) -0.0017(6) -0.0042(6)
F43 0.0270(5) 0.0291(5) 0.0377(6) -0.0077(4) -0.0067(4) -0.0146(4)
C44 0.0174(8) 0.0282(9) 0.0272(8) -0.0100(6) -0.0076(6) 0.0034(7)
F44 0.0233(5) 0.0393(6) 0.0444(6) -0.0105(4) -0.0176(4) -0.0003(5)
C45 0.0143(7) 0.0209(8) 0.0297(8) -0.0024(6) -0.0033(6) 0.0070(6)
F45 0.0150(5) 0.0240(5) 0.0533(6) 0.0003(4) -0.0098(4) 0.0070(4)
C46 0.0175(7) 0.0129(7) 0.0215(7) -0.0042(6) 0.0004(6) 0.0014(6)
F46 0.0196(5) 0.0134(4) 0.0360(5) 0.0005(3) -0.0025(4) -0.0025(4)

loop_
_atom_type_symbol
_atom_type_description
_atom_type_scat_dispersion_real
_atom_type_scat_dispersion_imag
_atom_type_scat_source
C C 0.0181 0.0091 'International Tables Vol C Tables 4.2.6.8 and 6.1.1.4'
H H 0.0000 0.0000 'International Tables Vol C Tables 4.2.6.8 and 6.1.1.4'
B B 0.0090 0.0039 'International Tables Vol C Tables 4.2.6.8 and 6.1.1.4'
N N 0.0311 0.0180 'International Tables Vol C Tables 4.2.6.8 and 6.1.1.4'
F F 0.0727 0.0534 'International Tables Vol C Tables 4.2.6.8 and 6.1.1.4'
Br Br -0.6763 1.2805 'International Tables Vol C Tables 4.2.6.8 and 6.1.1.4'

loop_
_geom_angle_atom_site_label_1
_geom_angle_atom_site_label_2
_geom_angle_atom_site_label_3
_geom_angle
C1 B1 C41 111.25(12)
C1 B1 C31 116.44(12)
C41 B1 C31 113.73(12)
C1 B1 N21 105.01(11)
C41 B1 N21 107.48(11)
C31 B1 N21 101.65(11)
C2 C1 B1 124.43(12)
C2 C1 H1A 106.2
B1 C1 H1A 106.2
C2 C1 H1B 106.2
B1 C1 H1B 106.2
H1A C1 H1B 106.4
C4 C11 H11A 120.0
C4 C11 H11B 120.0
H11A C11 H11B 120.0
C3 C2 C7 107.67(12)
C3 C2 C1 113.10(12)
C7 C2 C1 110.77(11)
C3 C2 C8 107.09(11)
C7 C2 C8 109.66(12)
C1 C2 C8 108.45(12)
C6 C12 H12A 120.0
C6 C12 H12B 120.0
H12A C12 H12B 120.0
C4 C3 C2 112.73(12)
C4 C3 H3A 109.0
C2 C3 H3A 109.0
C4 C3 H3B 109.0
C2 C3 H3B 109.0
H3A C3 H3B 107.8
C11 C4 C3 122.37(14)
C11 C4 C5 122.86(14)
C3 C4 C5 114.77(13)
C6 C5 C4 111.20(13)
C6 C5 H5A 109.4
C4 C5 H5A 109.4
C6 C5 H5B 109.4
C4 C5 H5B 109.4
H5A C5 H5B 108.0
C12 C6 C7 123.03(15)
C12 C6 C5 122.72(15)
C7 C6 C5 114.23(13)
C6 C7 C2 112.57(12)
C6 C7 H7A 109.1
C2 C7 H7A 109.1
C6 C7 H7B 109.1
C2 C7 H7B 109.1
H7A C7 H7B 107.8
C9A C8 C2 117.9(13)
C9 C8 C2 116.3(3)
C9 C8 H8A 108.2
C2 C8 H8A 108.2
C9 C8 H8B 108.2
C2 C8 H8B 108.2
H8A C8 H8B 107.4
C9A C8 H8C 107.8
C2 C8 H8C 107.8
C9A C8 H8D 107.8
C2 C8 H8D 107.8
H8C C8 H8D 107.2
C10 C9 C8 124.5(6)
C10 C9 Br1 117.1(4)
C8 C9 Br1 118.4(4)
C9 C10 H10A 120.0
C9 C10 H10B 120.0
H10A C10 H10B 120.0
C10A C9A C8 116.6(13)
C10A C9A Br1A 121.7(10)
C8 C9A Br1A 121.0(12)
C9A C10A H10C 120.0
C9A C10A H10D 120.0
H10C C10A H10D 120.0
C22 N21 C26 118.05(13)
C22 N21 B1 118.94(12)
C26 N21 B1 122.91(12)
N21 C22 C23 122.45(15)
N21 C22 H22 118.8
C23 C22 H22 118.8
C24 C23 C22 119.36(16)
C24 C23 H23 120.3
C22 C23 H23 120.3
C23 C24 C25 118.51(15)
C23 C24 H24 120.7
C25 C24 H24 120.7
C26 C25 C24 119.47(16)
C26 C25 H25 120.3
C24 C25 H25 120.3
N21 C26 C25 122.16(15)
N21 C26 H26 118.9
C25 C26 H26 118.9
C32 C31 C36 112.39(13)
C32 C31 B1 126.99(13)
C36 C31 B1 120.58(13)
F32 C32 C33 114.24(13)
F32 C32 C31 121.59(13)
C33 C32 C31 124.16(15)
F33 C33 C34 119.61(14)
F33 C33 C32 120.44(15)
C34 C33 C32 119.94(14)
F34 C34 C33 120.87(15)
F34 C34 C35 120.24(16)
C33 C34 C35 118.88(14)
F35 C35 C36 120.86(15)
F35 C35 C34 120.06(14)
C36 C35 C34 119.08(15)
F36 C36 C35 115.31(14)
F36 C36 C31 119.29(13)
C35 C36 C31 125.40(15)
C42 C41 C46 112.50(13)
C42 C41 B1 126.21(13)
C46 C41 B1 120.93(13)
F42 C42 C43 114.80(13)
F42 C42 C41 120.79(13)
C43 C42 C41 124.39(14)
F43 C43 C44 119.86(14)
F43 C43 C42 120.12(14)
C44 C43 C42 120.02(15)
F44 C44 C45 120.81(15)
F44 C44 C43 120.61(15)
C45 C44 C43 118.58(14)
F45 C45 C44 120.00(14)
F45 C45 C46 120.86(15)
C44 C45 C46 119.13(14)
F46 C46 C45 115.42(13)
F46 C46 C41 119.21(13)
C45 C46 C41 125.36(14)

loop_
_geom_bond_atom_site_label_1
_geom_bond_atom_site_label_2
_geom_bond_distance
B1 C1 1.634(2)
B1 C41 1.655(2)
B1 C31 1.658(2)
B1 N21 1.6612(19)
C1 C2 1.5536(19)
C1 H1A 0.99
C1 H1B 0.99
C11 C4 1.323(2)
C11 H11A 0.95
C11 H11B 0.95
C2 C3 1.545(2)
C2 C7 1.549(2)
C2 C8 1.5635(19)
C12 C6 1.327(2)
C12 H12A 0.95
C12 H12B 0.95
C3 C4 1.509(2)
C3 H3A 0.99
C3 H3B 0.99
C4 C5 1.510(2)
C5 C6 1.507(2)
C5 H5A 0.99
C5 H5B 0.99
C6 C7 1.507(2)
C7 H7A 0.99
C7 H7B 0.99
C8 C9A 1.457(14)
C8 C9 1.515(4)
C8 H8A 0.99
C8 H8B 0.99
C8 H8C 0.99
C8 H8D 0.99
C9 C10 1.351(9)
C9 Br1 1.910(5)
C10 H10A 0.95
C10 H10B 0.95
C9A C10A 1.342(18)
C9A Br1A 1.813(17)
C10A H10C 0.95
C10A H10D 0.95
N21 C22 1.346(2)
N21 C26 1.347(2)
C22 C23 1.380(2)
C22 H22 0.95
C23 C24 1.380(3)
C23 H23 0.95
C24 C25 1.382(3)
C24 H24 0.95
C25 C26 1.382(2)
C25 H25 0.95
C26 H26 0.95
C31 C32 1.394(2)
C31 C36 1.395(2)
C32 F32 1.3493(18)
C32 C33 1.387(2)
C33 F33 1.3460(18)
C33 C34 1.370(2)
C34 F34 1.3407(18)
C34 C35 1.379(2)
C35 F35 1.3444(19)
C35 C36 1.376(2)
C36 F36 1.3561(18)
C41 C42 1.391(2)
C41 C46 1.392(2)
C42 F42 1.3520(17)
C42 C43 1.384(2)
C43 F43 1.3466(18)
C43 C44 1.377(2)
C44 F44 1.3385(18)
C44 C45 1.377(2)
C45 F45 1.3384(18)
C45 C46 1.382(2)
C46 F46 1.3580(17)

loop_
_geom_torsion_atom_site_label_1
_geom_torsion_atom_site_label_2
_geom_torsion_atom_site_label_3
_geom_torsion_atom_site_label_4
_geom_torsion
C41 B1 C1 C2 -50.82(18)
C31 B1 C1 C2 81.68(17)
N21 B1 C1 C2 -166.79(12)
B1 C1 C2 C3 -37.68(19)
B1 C1 C2 C7 83.31(16)
B1 C1 C2 C8 -156.31(13)
C7 C2 C3 C4 54.36(16)
C1 C2 C3 C4 177.08(12)
C8 C2 C3 C4 -63.50(16)
C2 C3 C4 C11 126.51(15)
C2 C3 C4 C5 -53.10(17)
C11 C4 C5 C6 -131.33(16)
C3 C4 C5 C6 48.28(18)
C4 C5 C6 C12 129.33(16)
C4 C5 C6 C7 -49.04(18)
C12 C6 C7 C2 -123.58(16)
C5 C6 C7 C2 54.79(17)
C3 C2 C7 C6 -55.32(16)
C1 C2 C7 C6 -179.47(12)
C8 C2 C7 C6 60.87(16)
C3 C2 C8 C9A -165.8(10)
C7 C2 C8 C9A 77.7(10)
C1 C2 C8 C9A -43.4(10)
C3 C2 C8 C9 -172.7(3)
C7 C2 C8 C9 70.7(3)
C1 C2 C8 C9 -50.3(3)
C2 C8 C9 C10 -85.6(8)
C2 C8 C9 Br1 95.4(4)
C2 C8 C9A C10A 114.(2)
C2 C8 C9A Br1A -76.(2)
C1 B1 N21 C22 -38.26(16)
C41 B1 N21 C22 -156.81(12)
C31 B1 N21 C22 83.47(15)
C1 B1 N21 C26 145.36(14)
C41 B1 N21 C26 26.82(18)
C31 B1 N21 C26 -92.90(15)
C26 N21 C22 C23 -0.1(2)
B1 N21 C22 C23 -176.69(14)
N21 C22 C23 C24 0.3(2)
C22 C23 C24 C25 -0.3(3)
C23 C24 C25 C26 0.1(3)
C22 N21 C26 C25 0.0(2)
B1 N21 C26 C25 176.38(15)
C24 C25 C26 N21 0.0(3)
C1 B1 C31 C32 6.1(2)
C41 B1 C31 C32 137.47(14)
N21 B1 C31 C32 -107.33(15)
C1 B1 C31 C36 -176.42(13)
C41 B1 C31 C36 -45.06(18)
N21 B1 C31 C36 70.14(16)
C36 C31 C32 F32 -174.79(13)
B1 C31 C32 F32 2.8(2)
C36 C31 C32 C33 4.2(2)
B1 C31 C32 C33 -178.11(14)
F32 C32 C33 F33 -2.0(2)
C31 C32 C33 F33 178.91(13)
F32 C32 C33 C34 176.91(13)
C31 C32 C33 C34 -2.2(2)
F33 C33 C34 F34 -1.1(2)
C32 C33 C34 F34 179.95(14)
F33 C33 C34 C35 177.50(14)
C32 C33 C34 C35 -1.4(2)
F34 C34 C35 F35 1.3(2)
C33 C34 C35 F35 -177.37(14)
F34 C34 C35 C36 -178.89(14)
C33 C34 C35 C36 2.5(2)
F35 C35 C36 F36 -0.5(2)
C34 C35 C36 F36 179.69(14)
F35 C35 C36 C31 179.77(14)
C34 C35 C36 C31 -0.1(2)
C32 C31 C36 F36 177.12(13)
B1 C31 C36 F36 -0.7(2)
C32 C31 C36 C35 -3.1(2)
B1 C31 C36 C35 179.04(14)
C1 B1 C41 C42 108.84(16)
C31 B1 C41 C42 -25.0(2)
N21 B1 C41 C42 -136.72(14)
C1 B1 C41 C46 -63.78(17)
C31 B1 C41 C46 162.37(13)
N21 B1 C41 C46 50.66(17)
C46 C41 C42 F42 179.59(12)
B1 C41 C42 F42 6.4(2)
C46 C41 C42 C43 1.2(2)
B1 C41 C42 C43 -171.94(14)
F42 C42 C43 F43 0.2(2)
C41 C42 C43 F43 178.63(14)
F42 C42 C43 C44 -179.93(14)
C41 C42 C43 C44 -1.5(2)
F43 C43 C44 F44 -0.1(2)
C42 C43 C44 F44 179.94(14)
F43 C43 C44 C45 -179.88(14)
C42 C43 C44 C45 0.2(2)
F44 C44 C45 F45 0.3(2)
C43 C44 C45 F45 -179.96(14)
F44 C44 C45 C46 -178.64(14)
C43 C44 C45 C46 1.1(2)
F45 C45 C46 F46 -1.6(2)
C44 C45 C46 F46 177.36(14)
F45 C45 C46 C41 179.71(14)
C44 C45 C46 C41 -1.4(2)
C42 C41 C46 F46 -178.47(12)
B1 C41 C46 F46 -4.9(2)
C42 C41 C46 C45 0.2(2)
B1 C41 C46 C45 173.76(14)
